data_1527777
loop_
_publ_author_name
'Matkovic, P.'
'Matkovic, T.'

_publ_section_title
;
 A new intermetallic phase in the Pd-Pb-As system
;
_journal_name_full 'Journal of Alloys Compd.'
_journal_page_first 107
_journal_page_last 112
_journal_volume 202
_journal_year 1993
_chemical_formula_sum 'As Pb2 Pd3'
_chemical_name_systematic 'Pb2 Pd3 As'
_space_group_IT_number 36
_symmetry_space_group_name_Hall 'C 2c -2'
_symmetry_space_group_name_H-M 'C m c 21'
_cell_angle_alpha 90
_cell_angle_beta 90
_cell_angle_gamma 90
_cell_formula_units_Z 4
_cell_length_a 11.857
_cell_length_b 6.861
_cell_length_c 5.808
_cell_volume 472.486
_citation_journal_id_ASTM JALCEU
_cod_data_source_file Matkovic_JALCEU_1993_201.cif
_cod_data_source_block As1Pb2Pd3
_cod_original_cell_volume 472.4859
_cod_original_formula_sum 'As1 Pb2 Pd3'
_cod_database_code 1527777

loop_
_symmetry_equiv_pos_as_xyz
x,y,z
-x,-y,z+1/2
-x,y,z
x,-y,z+1/2
x+1/2,y+1/2,z
-x+1/2,-y+1/2,z+1/2
-x+1/2,y+1/2,z
x+1/2,-y+1/2,z+1/2

loop_
_atom_site_label
_atom_site_type_symbol
_atom_site_fract_x
_atom_site_fract_y
_atom_site_fract_z
_atom_site_occupancy
_atom_site_U_iso_or_equiv
Pd1 Pd 0 0.946 0.021 1 0.0
Pb1 Pb 0.3204 0.3361 0.307 1 0.0
As1 As 0 0.291 0.205 1 0.0
Pd2 Pd 0.3781 0.0442 0 1 0.0
